data_9007572
loop_
_publ_author_name
'Hall, S. R.'
'Stewart, J. M.'

_publ_section_title
;
 The crystal structure refinement of chalcopyrite, CuFeS2
;
_journal_name_full 'Acta Crystallographica, Section B'
_journal_page_first 579
_journal_page_last 585
_journal_paper_doi 10.1107/S0567740873002943
_journal_volume 29
_journal_year 1973
_chemical_formula_sum 'Cu Fe S2'
_chemical_name_mineral Chalcopyrite
_space_group_IT_number 122
_symmetry_space_group_name_Hall 'I -4 2bw'
_symmetry_space_group_name_H-M 'I -4 2 d'
_cell_angle_alpha 90
_cell_angle_beta 90
_cell_angle_gamma 90
_cell_length_a 5.289
_cell_length_b 5.289
_cell_length_c 10.423
_cell_formula_units_Z 4
_cell_volume 291.568
_database_code_amcsd 0009476
_exptl_crystal_density_diffrn 4.181
_cod_database_code 9007572

loop_
_space_group_symop_operation_xyz
x,y,z
1/2+x,1/2+y,1/2+z
1/2-y,-x,3/4+z
-y,1/2-x,1/4+z
y,-x,-z
1/2+y,1/2-x,1/2-z
-x,1/2+y,1/4-z
1/2-x,+y,3/4-z
-x,-y,z
1/2-x,1/2-y,1/2+z
1/2+y,x,3/4+z
+y,1/2+x,1/4+z
-y,x,-z
1/2-y,1/2+x,1/2-z
x,1/2-y,1/4-z
1/2+x,-y,3/4-z

loop_
_atom_site_aniso_label
_atom_site_aniso_U_11
_atom_site_aniso_U_22
_atom_site_aniso_U_33
_atom_site_aniso_U_12
_atom_site_aniso_U_13
_atom_site_aniso_U_23
Cu 0.01840 0.01840 0.01970 0.00000 0.00000 0.00000
Fe 0.01170 0.01170 0.01180 0.00000 0.00000 0.00000
S 0.01130 0.01320 0.01360 0.00000 0.00000 0.00140

loop_
_atom_site_label
_atom_site_fract_x
_atom_site_fract_y
_atom_site_fract_z
Cu 0.00000 0.00000 0.00000
Fe 0.00000 0.00000 0.50000
S 0.25740 0.25000 0.12500

loop_
_cod_related_entry_id
_cod_related_entry_database
_cod_related_entry_code
1 AMCSD 0009476
